data_2005854
loop_
_publ_author_name
'Boughzala, H.'
'Driss, A.'
'Jouini, T.'

_publ_contact_author
;
 'Pr. T. Jouini'
 D\'epartement de Chimie
 Facult\'e des Sciences
 1060 Campus Universitaire
 Tunis, Tunisie.
;
_publ_section_title
;
 K~3~Al~2~As~1,92~P~1,08~O~12~
;
_journal_issue 1
_journal_name_full 'Acta Crystallographica Section C'
_journal_page_first 3
_journal_page_last 5
_journal_paper_doi 10.1107/S0108270196009894
_journal_volume 53
_journal_year 1997
_chemical_formula_moiety 'K3 Al2 As1.92 P1.08 O12'
_chemical_formula_structural 'K3 Al2 As1.92 P1.08 O12'
_chemical_formula_sum 'Al2 As1.92 K3 O12 P1.08'
_chemical_formula_weight 540.55
_chemical_name_systematic
;
aluminum potassium phospho-arsenate
;
_space_group_IT_number 33
_symmetry_cell_setting orthorhombic
_symmetry_space_group_name_Hall 'P 2c -2n'
_symmetry_space_group_name_H-M 'P n a 21'
_audit_creation_method SHELXL
_cell_angle_alpha 90.00
_cell_angle_beta 90.00
_cell_angle_gamma 90.00
_cell_formula_units_Z 4
_cell_length_a 8.789(4)
_cell_length_b 17.300(7)
_cell_length_c 8.595(3)
_cell_measurement_reflns_used 25
_cell_measurement_temperature 293(2)
_cell_measurement_theta_max 14
_cell_measurement_theta_min 6
_cell_volume 1306.9(9)
_computing_cell_refinement 'CAD4 Express'
_computing_data_collection 'CAD4 Express (Duisenberg 1992; Macicek & Yordanov 1992).'
_computing_data_reduction 'MolEN (Fair, 1990)'
_computing_publication_material SHELXL93
_computing_structure_refinement 'SHELXL93 (Sheldrick, 1993)'
_computing_structure_solution 'SHELXS86 (Sheldrick, 1990)'
_diffrn_ambient_temperature 293(2)
_diffrn_measurement_device 'CAD4 diffractometer'
_diffrn_measurement_method \w/2\q
_diffrn_radiation_monochromator graphite
_diffrn_radiation_source 'fine-focus sealed tube'
_diffrn_radiation_type MoK\a
_diffrn_radiation_wavelength 0.71069
_diffrn_reflns_av_R_equivalents 0.0000
_diffrn_reflns_av_sigmaI/netI 0.0931
_diffrn_reflns_limit_h_max 10
_diffrn_reflns_limit_h_min 0
_diffrn_reflns_limit_k_max 0
_diffrn_reflns_limit_k_min -20
_diffrn_reflns_limit_l_max 0
_diffrn_reflns_limit_l_min -10
_diffrn_reflns_number 1107
_diffrn_reflns_theta_max 24.97
_diffrn_reflns_theta_min 2.35
_diffrn_standards_decay_% 0.24
_diffrn_standards_interval_time 120
_diffrn_standards_number 1
_exptl_absorpt_coefficient_mu 6.190
_exptl_absorpt_correction_T_max 0.781
_exptl_absorpt_correction_T_min 0.649
_exptl_absorpt_correction_type 'empirique via \y scan (North, Philips & Mathews, 1968)'
_exptl_crystal_colour colorless
_exptl_crystal_density_diffrn 2.747
_exptl_crystal_description plate
_exptl_crystal_F_000 1034
_exptl_crystal_size_max 0.07
_exptl_crystal_size_mid 0.06
_exptl_crystal_size_min 0.04
_refine_diff_density_max 1.011
_refine_diff_density_min -0.980
_refine_ls_abs_structure_details 'Flack (1983)'
_refine_ls_abs_structure_Flack 0.00
_refine_ls_extinction_coef 0.00014(14)
_refine_ls_extinction_method SHELXL
_refine_ls_goodness_of_fit_all 1.318
_refine_ls_goodness_of_fit_obs 1.462
_refine_ls_matrix_type full
_refine_ls_number_parameters 188
_refine_ls_number_reflns 1107
_refine_ls_number_restraints 4
_refine_ls_restrained_S_all 1.315
_refine_ls_restrained_S_obs 1.457
_refine_ls_R_factor_all 0.0923
_refine_ls_R_factor_obs 0.0493
_refine_ls_shift/esd_max 0.000
_refine_ls_shift/esd_mean 0.000
_refine_ls_structure_factor_coef Fsqd
_refine_ls_weighting_details 'w = 1/[\s^2^(F~o~^2^)]'
_refine_ls_weighting_scheme calc
_refine_ls_wR_factor_all 0.0609
_refine_ls_wR_factor_obs 0.0537
_reflns_number_observed 768
_reflns_number_total 1107
_reflns_observed_criterion >2sigma(I)
_cod_data_source_file du1164.cif
_cod_data_source_block kalasp
_cod_depositor_comments
;
The following automatic conversions were performed:

'_refine_ls_weighting_scheme' value 'calc w = 1/[\s^2^(F~o~^2^)]' was
changed to 'calc'. New tag '_refine_ls_weighting_details' was
created. The value of the new tag was set to 'w =
1/[\s^2^(F~o~^2^)]'.

Automatic conversion script
Id: cif_fix_values 3143 2015-03-26 13:38:13Z robertas 
;
_cod_database_code 2005854

loop_
_symmetry_equiv_pos_as_xyz
'x, y, z'
'-x, -y, z+1/2'
'x+1/2, -y+1/2, z'
'-x+1/2, y+1/2, z+1/2'

loop_
_atom_site_aniso_label
_atom_site_aniso_U_11
_atom_site_aniso_U_22
_atom_site_aniso_U_33
_atom_site_aniso_U_12
_atom_site_aniso_U_13
_atom_site_aniso_U_23
(As,P)1 0.0124(13) 0.0188(13) 0.0118(14) -0.0005(11) -0.002(2) 0.002(2)
(As,P)2 0.022(2) 0.023(2) 0.013(2) -0.0029(12) 0.003(2) 0.003(2)
(As,P)3 0.0358(15) 0.0148(10) 0.0223(10) 0.0001(12) 0.0046(12) -0.0004(12)
Al1 0.014(3) 0.027(3) 0.023(4) -0.002(3) 0.005(3) -0.004(3)
Al2 0.026(3) 0.024(3) 0.011(3) 0.004(3) 0.006(3) 0.000(3)
K1 0.022(2) 0.047(2) 0.025(2) -0.003(2) -0.003(2) 0.010(3)
K2 0.021(3) 0.032(2) 0.031(3) 0.000(2) -0.002(2) 0.000(2)
K3 0.065(3) 0.029(3) 0.066(4) -0.005(3) -0.024(3) -0.005(3)
O1 0.044(8) 0.022(6) 0.035(9) -0.016(6) -0.003(8) 0.003(7)
O2 0.014(7) 0.055(8) 0.015(7) -0.009(6) -0.008(6) 0.024(7)
O3 0.015(5) 0.027(7) 0.047(9) 0.012(5) -0.011(9) 0.010(8)
O4 0.045(9) 0.036(7) 0.005(5) 0.002(7) -0.003(7) 0.003(7)
O5 0.078(11) 0.034(8) 0.068(11) 0.013(7) 0.047(10) 0.006(9)
O6 0.048(9) 0.116(13) 0.045(12) -0.021(9) -0.023(9) 0.040(10)
O7 0.070(9) 0.018(6) 0.044(9) -0.002(7) 0.022(8) -0.013(6)
O8 0.040(8) 0.073(9) 0.010(6) -0.030(8) -0.004(7) 0.018(7)
O9 0.070(10) 0.039(9) 0.061(10) -0.013(7) 0.013(9) 0.016(8)
O10 0.070(11) 0.050(9) 0.032(9) 0.025(8) -0.010(8) -0.014(7)
O11 0.062(10) 0.052(9) 0.026(8) 0.002(8) -0.012(8) 0.011(6)
O12 0.030(7) 0.048(9) 0.047(10) 0.019(6) 0.001(8) -0.004(8)

loop_
_atom_site_label
_atom_site_occupancy
_atom_site_fract_x
_atom_site_fract_y
_atom_site_fract_z
_atom_site_U_iso_or_equiv
_atom_site_thermal_displace_type
_atom_site_calc_flag
_atom_site_refinement_flags
_atom_site_type_symbol
As1 0.554(10) 0.1624(2) 0.21522(13) 0.0009(4) 0.0143(8) Uani d P As
P1 0.446(10) 0.1624(2) 0.21522(13) 0.0009(4) 0.0143(8) Uani d P P
As2 0.513(10) 0.3013(3) 0.31138(13) 0.5096(4) 0.0193(9) Uani d P As
P2 0.487(11) 0.3013(3) 0.31138(13) 0.5096(4) 0.0193(9) Uani d P P
As3 0.858(10) 0.2367(2) 0.50372(13) 0.0804(2) 0.0243(7) Uani d P As
P3 0.142(10) 0.2367(2) 0.50372(13) 0.0804(2) 0.0243(7) Uani d P P
Al1 1 0.3550(6) 0.3394(3) 0.1427(7) 0.0210(15) Uani d . Al
Al2 1 0.1330(7) 0.1696(3) 0.6495(6) 0.0205(14) Uani d . Al
K1 1 0.0159(5) 0.3956(2) 0.8282(6) 0.0315(12) Uani d . K
K2 1 0.9558(5) 0.3562(2) 0.3048(6) 0.0279(12) Uani d . K
K3 1 0.6859(5) 0.4894(3) 0.0985(6) 0.053(2) Uani d . K
O1 1 0.2929(12) 0.1553(6) 0.0211(16) 0.034(3) Uani d . O
O2 1 0.0283(13) 0.2059(7) 0.1265(13) 0.028(3) Uani d . O
O3 1 0.2223(11) 0.3040(6) 0.0083(19) 0.030(3) Uani d . O
O4 1 0.0832(13) 0.2109(6) 0.8274(14) 0.029(3) Uani d . O
O5 1 0.1842(14) 0.3685(6) 0.5720(19) 0.060(5) Uani d . O
O6 1 0.4719(14) 0.3331(8) 0.5365(17) 0.069(5) Uani d . O
O7 1 0.2736(15) 0.2237(6) 0.5611(15) 0.044(4) Uani d . O
O8 1 0.2878(12) 0.3083(6) 0.3216(14) 0.041(4) Uani d . O
O9 1 0.0764(13) 0.4737(7) 0.1402(16) 0.057(4) Uani d . O
O10 1 0.2926(15) 0.5775(7) 0.1829(15) 0.051(4) Uani d . O
O11 1 0.2361(15) 0.5263(6) 0.8911(13) 0.047(4) Uani d . O
O12 1 0.3770(13) 0.4360(6) 0.1161(15) 0.042(4) Uani d . O

loop_
_atom_type_symbol
_atom_type_description
_atom_type_scat_dispersion_real
_atom_type_scat_dispersion_imag
_atom_type_scat_source
O O 0.0106 0.0060 'International Tables Vol C Tables 4.2.6.8 and 6.1.1.4'
Al Al 0.0645 0.0514 'International Tables Vol C Tables 4.2.6.8 and 6.1.1.4'
K K 0.2009 0.2494 'International Tables Vol C Tables 4.2.6.8 and 6.1.1.4'
As As 0.0499 2.0058 'International Tables Vol C Tables 4.2.6.8 and 6.1.1.4'
P P 0.1023 0.0942 'International Tables Vol C Tables 4.2.6.8 and 6.1.1.4'

loop_
_geom_angle_atom_site_label_1
_geom_angle_atom_site_label_2
_geom_angle_atom_site_label_3
_geom_angle_site_symmetry_1
_geom_angle_site_symmetry_3
_geom_angle
_geom_angle_publ_flag
O1 (As,P)1 O2 . . 113.5(6) y
O1 (As,P)1 O3 . . 112.7(5) y
O1 (As,P)1 O4 . 1_554 112.5(7) y
O2 (As,P)1 O3 . . 107.8(7) y
O2 (As,P)1 O4 . 1_554 107.1(6) y
O3 (As,P)1 O4 . 1_554 102.5(7) y
O5 (As,P)2 O6 . . 116.1(8) y
O5 (As,P)2 O7 . . 114.5(7) y
O5 (As,P)2 O8 . . 108.8(8) y
O6 (As,P)2 O7 . . 109.5(7) y
O6 (As,P)2 O8 . . 103.1(7) y
O7 (As,P)2 O8 . . 103.5(6) y
O9 (As,P)3 O10 . . 110.5(7) y
O9 (As,P)3 O11 . 1_554 112.9(7) y
O9 (As,P)3 O12 . . 110.7(6) y
O10 (As,P)3 O11 . 1_554 110.1(7) y
O10 (As,P)3 O12 . . 102.7(6) y
O11 (As,P)3 O12 1_554 . 109.5(6) y
O12 Al1 O2 . 3 109.7(6) y
O12 Al1 O8 . . 117.6(7) y
O12 Al1 O3 . . 109.4(7) y
O2 Al1 O8 3 . 103.4(6) y
O2 Al1 O3 3 . 112.1(6) y
O8 Al1 O3 . . 104.4(7) y
O6 Al2 O7 3_455 . 110.8(7) y
O6 Al2 O4 3_455 . 107.5(7) y
O6 Al2 O10 3_455 4_545 112.1(7) y
O7 Al2 O4 . . 110.1(6) y
O7 Al2 O10 . 4_545 107.4(6) y
O4 Al2 O10 . 4_545 108.8(6) y
(As,P)1 O2 Al1 . 3_455 138.6(8) n
(As,P)1 O3 Al1 . . 124.9(8) n
(As,P)1 O4 Al2 1_556 . 135.0(7) n
(As,P)2 O6 Al2 . 3 150.2(9) n
(As,P)2 O7 Al2 . . 138.2(8) n
(As,P)2 O8 Al1 . . 148.1(7) n
(As,P)3 O10 Al2 . 4_554 137.7(9) n
Al1 O12 (As,P)3 . . 127.6(7) n

loop_
_geom_bond_atom_site_label_1
_geom_bond_atom_site_label_2
_geom_bond_site_symmetry_2
_geom_bond_distance
_geom_bond_publ_flag
(As,P)1 O1 . 1.556(11) y
(As,P)1 O2 . 1.607(12) y
(As,P)1 O3 . 1.625(10) y
(As,P)1 O4 1_554 1.647(12) y
(As,P)2 O5 . 1.524(11) y
(As,P)2 O6 . 1.563(12) y
(As,P)2 O7 . 1.598(11) y
(As,P)2 O8 . 1.621(12) y
(As,P)3 O9 . 1.587(12) y
(As,P)3 O10 . 1.628(12) y
(As,P)3 O11 1_554 1.673(11) y
(As,P)3 O12 . 1.729(11) y
Al1 O12 . 1.697(12) y
Al1 O2 3 1.719(12) y
Al1 O8 . 1.734(12) y
Al1 O3 . 1.752(14) y
Al2 O6 3_455 1.717(12) y
Al2 O7 . 1.727(13) y
Al2 O4 . 1.743(12) y
Al2 O10 4_545 1.746(15) y
K1 O5 . 2.69(2) y
K1 O1 3_456 2.713(13) y
K1 O3 1_556 2.863(12) y
K1 O9 2_565 2.896(13) y
K1 O10 2_565 3.021(14) y
K1 O11 . 3.026(12) y
K1 O9 1_556 3.050(15) y
K1 O4 . 3.250(11) y
K1 As3 1_556 3.459(5) n
K1 P3 1_556 3.459(5) n
K1 P3 2_565 3.535(5) n
K1 As3 2_565 3.535(5) n
K2 O9 1_655 2.693(12) y
K2 O11 2_664 2.744(12) y
K2 O1 3 2.835(15) y
K2 O8 1_655 3.036(12) y
K2 O7 3 3.055(12) y
K2 O5 1_655 3.06(2) y
K2 O2 1_655 3.084(13) y
K2 O8 3 3.210(12) y
K2 P2 1_655 3.595(5) n
K2 As2 1_655 3.595(5) n
K2 As2 3 3.654(5) n
K2 P2 3 3.654(5) n
K3 O11 2_664 2.621(13) y
K3 O5 2_664 2.720(12) y
K3 O1 3 2.757(11) y
K3 O12 . 2.872(12) y
K3 O6 2_664 3.41(2) y
K3 P2 2_664 3.531(5) n
K3 As2 2_664 3.531(5) n
K3 As1 3 3.644(6) n
K3 P1 3 3.644(6) n
K3 K1 2_664 3.838(6) n
